data_4335852
loop_
_publ_author_name
'Yoshiaki Shuku'
'Rie Suizu'
'Alex Domingo'
'Carmen J. Calzado'
'Vincent Robert'
'Kunio Awaga'

_publ_contact_author_address
;Research Centre for Material Science
Nagoya University
Furo-cho
Chikusa
Nagoya
Japan
464-8602
;
_publ_contact_author_email awaga@mbox.chem.nagoya-u.ac.jp
_publ_contact_author_fax (+81)52-789-2484
_publ_contact_author_name 'Professor Kunio Awaga'
_publ_contact_author_phone (+81)52-789-2487
_publ_section_title
;
 Multidimensional Network Structures and Versatile Magnetic Properties of
 Intermolecular Compounds of a Radical-Anion Ligand,
 [1,2,5]Thiadiazolo[3,4-f][1,10]phenanthroline 1,1-Dioxide
;
_journal_name_full 'Inorganic Chemistry'
_journal_page_first 9921
_journal_page_last 9930
_journal_paper_doi 10.1021/ic401078z
_journal_volume 52
_journal_year 2013
_chemical_formula_moiety 'C26 H14 N8 O8 S2 '
_chemical_formula_sum 'C26 H14 N8 O8 S2'
_chemical_formula_weight 630.57
_space_group_IT_number 12
_symmetry_cell_setting monoclinic
_symmetry_Int_Tables_number 12
_symmetry_space_group_name_Hall '-C 2y'
_symmetry_space_group_name_H-M 'C 1 2/m 1'
_cell_angle_alpha 90.0000
_cell_angle_beta 123.407(3)
_cell_angle_gamma 90.0000
_cell_formula_units_Z 2
_cell_length_a 13.830(5)
_cell_length_b 11.906(4)
_cell_length_c 9.224(3)
_cell_measurement_reflns_used 1910
_cell_measurement_temperature 173.1
_cell_measurement_theta_max 27.5
_cell_measurement_theta_min 3.0
_cell_volume 1267.9(8)
_computing_cell_refinement CrystalClear
_computing_data_collection CrystalClear
_computing_data_reduction CrystalStructure
_computing_publication_material 'CrystalStructure 3.8'
_computing_structure_refinement SHELXL
_computing_structure_solution SIR92
_diffrn_detector_area_resol_mean 7.31
_diffrn_measured_fraction_theta_full 0.978
_diffrn_measured_fraction_theta_max 0.978
_diffrn_measurement_device_type 'Rigaku Saturn'
_diffrn_measurement_method \w
_diffrn_radiation_type 'Mo K\a'
_diffrn_radiation_wavelength 0.71070
_diffrn_reflns_av_R_equivalents 0.035
_diffrn_reflns_limit_h_max 16
_diffrn_reflns_limit_h_min -17
_diffrn_reflns_limit_k_max 11
_diffrn_reflns_limit_k_min -15
_diffrn_reflns_limit_l_max 11
_diffrn_reflns_limit_l_min -11
_diffrn_reflns_number 5032
_diffrn_reflns_theta_full 27.45
_diffrn_reflns_theta_max 27.45
_exptl_absorpt_coefficient_mu 0.282
_exptl_absorpt_correction_T_max 0.972
_exptl_absorpt_correction_T_min 0.897
_exptl_absorpt_correction_type multi-scan
_exptl_absorpt_process_details 'Jacobson, R. (1998) Private communication'
_exptl_crystal_colour yellow
_exptl_crystal_density_diffrn 1.652
_exptl_crystal_description block
_exptl_crystal_F_000 644.00
_exptl_crystal_size_max 0.10
_exptl_crystal_size_mid 0.10
_exptl_crystal_size_min 0.10
_refine_diff_density_max 0.38
_refine_diff_density_min -0.33
_refine_ls_extinction_method none
_refine_ls_goodness_of_fit_ref 1.112
_refine_ls_hydrogen_treatment refall
_refine_ls_number_parameters 116
_refine_ls_number_reflns 1484
_refine_ls_R_factor_gt 0.0376
_refine_ls_shift/su_max 0.0000
_refine_ls_structure_factor_coef Fsqd
_refine_ls_weighting_details 'w = 1/[\s^2^(Fo^2^)+(0.0521P)^2^+1.3085P] where P=(Fo^2^+2Fc^2^)/3'
_refine_ls_weighting_scheme calc
_refine_ls_wR_factor_ref 0.1051
_reflns_number_gt 1366
_reflns_number_total 1484
_reflns_threshold_expression F^2^>2.0\s(F^2^)
_cod_data_source_file ic401078z_si_002_08.cif
_cod_data_source_block '__(tdapO2)2ox'
_cod_original_cell_volume 1267.8(7)
_cod_original_formula_sum 'C26 H14 N8 O8 S2 '
_cod_database_code 4335852

loop_
_symmetry_equiv_pos_site_id
_symmetry_equiv_pos_as_xyz
1 +X,+Y,+Z
2 -X,+Y,-Z
3 -X,-Y,-Z
4 +X,-Y,+Z
5 1/2+X,1/2+Y,+Z
6 1/2-X,1/2+Y,-Z
7 1/2-X,1/2-Y,-Z
8 1/2+X,1/2-Y,+Z

loop_
_atom_site_label
_atom_site_type_symbol
_atom_site_fract_x
_atom_site_fract_y
_atom_site_fract_z
_atom_site_U_iso_or_equiv
_atom_site_adp_type
_atom_site_occupancy
_atom_site_symmetry_multiplicity
_atom_site_calc_flag
_atom_site_refinement_flags
S(1) S 0.43130(5) 0.5000 1.16597(7) 0.02093(17) Uani 1.00 2 d S
O(1) O 0.55045(14) 0.5000 1.2239(2) 0.0283(3) Uani 1.00 2 d S
O(2) O 0.40385(16) 0.5000 1.2932(2) 0.0324(4) Uani 1.00 2 d S
O(3) O -0.0791(2) 0.5424(2) 0.0923(3) 0.0398(7) Uani 0.50 1 d P
O(4) O -0.1413(2) 0.4700(3) -0.1651(3) 0.0494(12) Uani 0.50 1 d P
N(1) N 0.08012(13) 0.61280(13) 0.40931(18) 0.0288(3) Uani 1.00 1 d .
N(2) N 0.36412(12) 0.60779(11) 1.02721(17) 0.0225(3) Uani 1.00 1 d .
C(1) C 0.14971(13) 0.56259(13) 0.5633(2) 0.0215(3) Uani 1.00 1 d .
C(2) C 0.08115(17) 0.72538(17) 0.4058(2) 0.0339(4) Uani 1.00 1 d .
C(3) C 0.14767(17) 0.79270(16) 0.5497(2) 0.0338(4) Uani 1.00 1 d .
C(4) C 0.21805(16) 0.74151(14) 0.7092(2) 0.0272(3) Uani 1.00 1 d .
C(5) C 0.21977(13) 0.62425(14) 0.7165(2) 0.0213(3) Uani 1.00 1 d .
C(6) C 0.29380(13) 0.56361(12) 0.87793(19) 0.0190(3) Uani 1.00 1 d .
C(7) C -0.0629(2) 0.5000 -0.0249(3) 0.0297(5) Uani 1.00 2 d S
H(1) H 0.0327 0.7613 0.2967 0.041 Uiso 1.00 1 c R
H(2) H 0.1451 0.8722 0.5393 0.041 Uiso 1.00 1 c R
H(3) H 0.2642 0.7850 0.8115 0.033 Uiso 1.00 1 c R

loop_
_atom_site_aniso_label
_atom_site_aniso_U_11
_atom_site_aniso_U_22
_atom_site_aniso_U_33
_atom_site_aniso_U_12
_atom_site_aniso_U_13
_atom_site_aniso_U_23
S(1) 0.0216(3) 0.0216(2) 0.0169(2) 0.0000 0.0090(2) 0.0000
O(1) 0.0202(8) 0.0345(9) 0.0237(7) 0.0000 0.0079(6) 0.0000
O(2) 0.0360(10) 0.0413(10) 0.0230(8) 0.0000 0.0182(7) 0.0000
O(3) 0.0259(13) 0.0651(19) 0.0270(12) 0.0024(11) 0.0137(10) -0.0087(11)
O(4) 0.0253(12) 0.084(3) 0.0332(12) -0.0090(13) 0.0122(10) -0.0224(14)
N(1) 0.0258(7) 0.0355(8) 0.0216(6) 0.0096(6) 0.0108(5) 0.0047(5)
N(2) 0.0243(7) 0.0196(6) 0.0208(6) 0.0011(5) 0.0105(5) -0.0008(4)
C(1) 0.0187(7) 0.0254(8) 0.0210(7) 0.0034(5) 0.0113(6) 0.0022(5)
C(2) 0.0374(10) 0.0367(9) 0.0263(8) 0.0172(8) 0.0167(7) 0.0106(7)
C(3) 0.0445(11) 0.0266(8) 0.0341(9) 0.0162(7) 0.0241(8) 0.0086(7)
C(4) 0.0327(9) 0.0215(8) 0.0282(8) 0.0068(6) 0.0173(7) 0.0011(6)
C(5) 0.0198(7) 0.0229(7) 0.0220(7) 0.0049(5) 0.0120(6) 0.0023(5)
C(6) 0.0174(7) 0.0193(7) 0.0208(7) 0.0017(5) 0.0109(6) 0.0004(5)
C(7) 0.0230(13) 0.0381(13) 0.0243(11) 0.0000 0.0107(9) 0.0000

loop_
_atom_type_symbol
_atom_type_description
_atom_type_scat_dispersion_real
_atom_type_scat_dispersion_imag
_atom_type_scat_source
C C 0.003 0.002
;
International Tables for Crystallography
(1992, Vol. C, Tables 4.2.6.8 and 6.1.1.4)
;
H H 0.000 0.000
;
International Tables for Crystallography
(1992, Vol. C, Table 6.1.1.4)
;
N N 0.006 0.003
;
International Tables for Crystallography
(1992, Vol. C, Tables 4.2.6.8 and 6.1.1.4)
;
O O 0.011 0.006
;
International Tables for Crystallography
(1992, Vol. C, Tables 4.2.6.8 and 6.1.1.4)
;
S S 0.125 0.123
;
International Tables for Crystallography
(1992, Vol. C, Tables 4.2.6.8 and 6.1.1.4)
;

loop_
_geom_angle_atom_site_label_1
_geom_angle_atom_site_label_2
_geom_angle_atom_site_label_3
_geom_angle
_geom_angle_publ_flag
_geom_angle_site_symmetry_1
_geom_angle_site_symmetry_3
O(1) S(1) O(2) 118.08(10) yes . .
O(1) S(1) N(2) 108.96(8) yes . .
O(1) S(1) N(2) 108.96(8) yes . 4_565
O(2) S(1) N(2) 109.98(8) yes . .
O(2) S(1) N(2) 109.98(8) yes . 4_565
N(2) S(1) N(2) 99.22(6) yes . 4_565
O(3) O(3) C(7) 67.5(2) yes 4_565 .
O(4) O(4) C(7) 72.6(2) yes 4_565 .
C(1) N(1) C(2) 117.41(13) yes . .
S(1) N(2) C(6) 106.16(10) yes . .
N(1) C(1) C(1) 116.49(13) yes . 4_565
N(1) C(1) C(5) 121.94(14) yes . .
C(1) C(1) C(5) 121.57(12) yes 4_565 .
N(1) C(2) C(3) 124.56(15) yes . .
C(2) C(3) C(4) 118.29(17) yes . .
C(3) C(4) C(5) 118.40(14) yes . .
C(1) C(5) C(4) 119.38(13) yes . .
C(1) C(5) C(6) 118.62(14) yes . .
C(4) C(5) C(6) 121.99(13) yes . .
N(2) C(6) C(5) 125.95(13) yes . .
N(2) C(6) C(6) 114.22(12) yes . 4_565
C(5) C(6) C(6) 119.81(12) yes . 4_565
O(3) C(7) O(3) 45.0(2) yes . 4_565
O(3) C(7) O(4) 122.5(3) yes . .
O(3) C(7) O(4) 108.0(2) yes . 4_565
O(3) C(7) C(7) 115.51(18) yes . 2_555
O(3) C(7) O(4) 108.0(2) yes 4_565 .
O(3) C(7) O(4) 122.5(3) yes 4_565 4_565
O(3) C(7) C(7) 115.51(18) yes 4_565 2_555
O(4) C(7) O(4) 34.7(2) yes . 4_565
O(4) C(7) C(7) 121.8(3) yes . 2_555
O(4) C(7) C(7) 121.8(3) yes 4_565 2_555
N(1) C(2) H(1) 117.7 no . .
C(3) C(2) H(1) 117.7 no . .
C(2) C(3) H(2) 120.9 no . .
C(4) C(3) H(2) 120.9 no . .
C(3) C(4) H(3) 120.8 no . .
C(5) C(4) H(3) 120.8 no . .

loop_
_geom_bond_atom_site_label_1
_geom_bond_atom_site_label_2
_geom_bond_distance
_geom_bond_publ_flag
_geom_bond_site_symmetry_2
S(1) O(1) 1.425(2) yes .
S(1) O(2) 1.418(2) yes .
S(1) N(2) 1.6849(12) yes .
S(1) N(2) 1.6849(12) yes 4_565
O(3) O(3) 1.011(4) yes 4_565
O(3) C(7) 1.319(4) yes .
O(4) O(4) 0.714(5) yes 4_565
O(4) C(7) 1.196(2) yes .
N(1) C(1) 1.3402(19) yes .
N(1) C(2) 1.341(2) yes .
N(2) C(6) 1.2822(17) yes .
C(1) C(1) 1.490(2) yes 4_565
C(1) C(5) 1.402(2) yes .
C(2) C(3) 1.381(2) yes .
C(3) C(4) 1.380(2) yes .
C(4) C(5) 1.397(2) yes .
C(5) C(6) 1.4521(19) yes .
C(6) C(6) 1.515(2) yes 4_565
C(7) C(7) 1.535(3) yes 2_555
C(2) H(1) 0.950 no .
C(3) H(2) 0.950 no .
C(4) H(3) 0.950 no .

loop_
_geom_contact_atom_site_label_1
_geom_contact_atom_site_label_2
_geom_contact_distance
_geom_contact_site_symmetry_2
O(1) O(1) 3.558(2) 2_657
O(1) N(2) 3.380(2) 2_657
O(1) N(2) 3.380(2) 3_667
O(1) C(1) 3.555(2) 2_657
O(1) C(1) 3.555(2) 3_667
O(1) C(2) 3.592(2) 5_546
O(1) C(2) 3.592(2) 8_566
O(1) C(3) 3.533(2) 5_546
O(1) C(3) 3.533(2) 8_566
O(1) C(5) 3.266(2) 2_657
O(1) C(5) 3.266(2) 3_667
O(1) C(6) 2.885(3) 2_657
O(1) C(6) 2.885(3) 3_667
O(2) O(2) 3.2335(19) 2_658
O(2) O(4) 3.159(3) 2_556
O(2) O(4) 3.159(3) 3_566
O(2) C(3) 3.136(2) 6_547
O(2) C(3) 3.136(2) 7_567
O(2) C(4) 3.503(2) 6_547
O(2) C(4) 3.503(2) 7_567
O(3) O(3) 3.579(5) 3_565
O(3) O(4) 2.741(4) 3_565
O(3) N(1) 2.648(2) .
O(3) N(1) 3.119(2) 4_565
O(3) N(2) 3.546(3) 2_556
O(3) C(2) 3.311(3) .
O(3) C(5) 3.409(4) 2_556
O(3) C(6) 3.139(4) 2_556
O(3) C(6) 3.374(3) 3_566
O(4) O(2) 3.159(3) 2_556
O(4) O(3) 2.741(4) 3_565
O(4) O(4) 3.457(3) 3_565
O(4) N(1) 3.283(4) 2_555
O(4) N(1) 2.977(4) 3_565
O(4) C(3) 3.382(3) 5_444
O(4) C(4) 3.170(3) 5_444
N(1) O(3) 2.648(2) .
N(1) O(3) 3.119(2) 4_565
N(1) O(4) 3.283(4) 2_555
N(1) O(4) 2.977(4) 3_565
N(1) N(1) 3.434(3) 2_556
N(1) C(1) 3.377(2) 2_556
N(2) O(1) 3.380(2) 2_657
N(2) O(3) 3.546(3) 2_556
C(1) O(1) 3.555(2) 2_657
C(1) N(1) 3.377(2) 2_556
C(2) O(1) 3.592(2) 5_454
C(2) O(3) 3.311(3) .
C(2) C(2) 3.515(3) 2_556
C(2) C(3) 3.500(3) 2_556
C(2) C(3) 3.548(3) 7_566
C(2) C(4) 3.498(3) 7_566
C(3) O(1) 3.533(2) 5_454
C(3) O(2) 3.136(2) 6_557
C(3) O(4) 3.382(3) 5_556
C(3) C(2) 3.500(3) 2_556
C(3) C(2) 3.548(3) 7_566
C(3) C(3) 3.570(3) 7_566
C(4) O(2) 3.503(2) 6_557
C(4) O(4) 3.170(3) 5_556
C(4) C(2) 3.498(3) 7_566
C(5) O(1) 3.266(2) 2_657
C(5) O(3) 3.409(4) 2_556
C(6) O(1) 2.885(3) 2_657
C(6) O(3) 3.139(4) 2_556
C(6) O(3) 3.374(3) 3_566
C(7) O(3) 2.417(4) 3_565
C(7) O(4) 2.393(3) 3_565
S(1) H(1) 3.104 5_546
S(1) H(1) 3.104 8_566
S(1) H(2) 3.421 5_546
S(1) H(2) 3.421 8_566
O(1) H(1) 2.961 5_546
O(1) H(1) 2.961 8_566
O(1) H(2) 2.881 5_546
O(1) H(2) 2.881 8_566
O(2) H(1) 3.345 5_546
O(2) H(1) 3.345 8_566
O(2) H(2) 3.203 5_546
O(2) H(2) 2.512 6_547
O(2) H(2) 2.512 7_567
O(2) H(2) 3.203 8_566
O(2) H(3) 3.227 6_547
O(2) H(3) 3.227 7_567
O(3) H(1) 3.087 .
O(3) H(3) 3.073 8_464
O(4) H(2) 2.941 5_444
O(4) H(2) 3.289 8_464
O(4) H(3) 2.510 5_444
O(4) H(3) 3.155 8_464
N(1) H(2) 3.566 7_566
N(2) H(1) 2.768 8_566
N(2) H(3) 3.146 7_567
C(1) H(2) 3.537 7_566
C(3) H(1) 3.502 2_556
C(4) H(1) 3.447 2_556
C(4) H(1) 3.477 7_566
C(7) H(3) 3.252 5_444
C(7) H(3) 3.252 8_464
H(1) S(1) 3.104 5_454
H(1) O(1) 2.961 5_454
H(1) O(2) 3.345 5_454
H(1) O(3) 3.087 .
H(1) N(2) 2.768 8_464
H(1) C(3) 3.502 2_556
H(1) C(4) 3.447 2_556
H(1) C(4) 3.477 7_566
H(1) H(3) 3.503 7_566
H(2) S(1) 3.421 5_454
H(2) O(1) 2.881 5_454
H(2) O(2) 3.203 5_454
H(2) O(2) 2.512 6_557
H(2) O(4) 2.941 5_556
H(2) O(4) 3.289 8_566
H(2) N(1) 3.566 7_566
H(2) C(1) 3.537 7_566
H(2) H(2) 3.043 4_575
H(3) O(2) 3.227 6_557
H(3) O(3) 3.073 8_566
H(3) O(4) 2.510 5_556
H(3) O(4) 3.155 8_566
H(3) N(2) 3.146 7_567
H(3) C(7) 3.252 5_556
H(3) H(1) 3.503 7_566

loop_
_geom_torsion_atom_site_label_1
_geom_torsion_atom_site_label_2
_geom_torsion_atom_site_label_3
_geom_torsion_atom_site_label_4
_geom_torsion
_geom_torsion_site_symmetry_1
_geom_torsion_site_symmetry_3
_geom_torsion_site_symmetry_4
O(1) S(1) N(2) C(6) 112.59(15) . . .
O(1) S(1) N(2) C(6) -112.59(15) . 4_565 4_565
O(2) S(1) N(2) C(6) -116.53(15) . . .
O(2) S(1) N(2) C(6) 116.53(15) . 4_565 4_565
N(2) S(1) N(2) C(6) 1.23(17) . 4_565 4_565
N(2) S(1) N(2) C(6) -1.23(17) 4_565 . .
O(3) O(3) C(7) O(4) 83.2(2) 4_565 . .
O(3) O(3) C(7) O(4) 118.3(2) 4_565 . 4_565
O(3) O(3) C(7) C(7) -101.4(2) 4_565 . 2_555
O(4) O(4) C(7) O(3) 73.9(4) 4_565 . .
O(4) O(4) C(7) O(3) 121.6(4) 4_565 . 4_565
O(4) O(4) C(7) C(7) -101.2(4) 4_565 . 2_555
C(1) N(1) C(2) C(3) -0.8(3) . . .
C(2) N(1) C(1) C(5) 1.2(3) . . .
C(2) N(1) C(1) C(1) -178.3(2) . . 4_565
S(1) N(2) C(6) C(5) -177.78(18) . . .
S(1) N(2) C(6) C(6) 0.9(2) . . 4_565
N(1) C(1) C(1) C(5) 179.4(2) . 4_565 4_565
N(1) C(1) C(5) C(4) -0.4(3) . . .
N(1) C(1) C(5) C(6) -179.3(2) . . .
C(1) C(1) C(5) C(4) 179.0(2) 4_565 . .
C(1) C(1) C(5) C(6) 0.1(2) 4_565 . .
C(5) C(1) C(1) N(1) -179.4(2) . 4_565 4_565
N(1) C(2) C(3) C(4) -0.2(4) . . .
C(2) C(3) C(4) C(5) 1.0(3) . . .
C(3) C(4) C(5) C(1) -0.7(3) . . .
C(3) C(4) C(5) C(6) 178.2(2) . . .
C(1) C(5) C(6) N(2) 178.5(2) . . .
C(1) C(5) C(6) C(6) -0.1(2) . . 4_565
C(4) C(5) C(6) N(2) -0.3(3) . . .
C(4) C(5) C(6) C(6) -178.9(2) . . 4_565
N(2) C(6) C(6) C(5) -178.75(19) . 4_565 4_565
C(5) C(6) C(6) N(2) 178.75(19) . 4_565 4_565
O(3) C(7) C(7) O(3) -129.8(2) . 2_555 2_555
O(3) C(7) C(7) O(4) 45.7(2) . 2_555 2_555
O(3) C(7) C(7) O(4) -4.6(2) 4_565 2_555 2_555
O(4) C(7) C(7) O(3) 45.7(2) . 2_555 2_555
O(4) C(7) C(7) O(4) -138.9(3) . 2_555 2_555
O(4) C(7) C(7) O(3) 4.6(2) 4_565 2_555 2_555
